data_1536240
loop_
_publ_author_name
'Johnston, M.G.'
'Harrison, W.T.A.'

_publ_section_title
;
 Two new octahedral/pyramidal frameworks containing both cation channels
 and lone-pair channels: synthesis and structures of Ba2 Mn(II) Mn2(III)
 (Se O3)6 and Pb F2 (Se O3)4
;
_journal_name_full 'Journal of Solid State Chemistry'
_journal_page_first 4680
_journal_page_last 4686
_journal_volume 177
_journal_year 2004
_chemical_formula_sum 'Fe2 O12 Pb Se4'
_chemical_name_systematic 'Pb Fe2 (Se O3)4'
_space_group_IT_number 2
_symmetry_space_group_name_Hall '-P 1'
_symmetry_space_group_name_H-M 'P -1'
_cell_angle_alpha 94.3
_cell_angle_beta 90.613
_cell_angle_gamma 95.224
_cell_formula_units_Z 1
_cell_length_a 5.2318
_cell_length_b 6.7925
_cell_length_c 7.6445
_cell_volume 269.731
_citation_journal_id_ASTM JSSCBI
_cod_data_source_file Johnston_JSSCBI_2004_1594.cif
_cod_data_source_block Fe2O12Pb1Se4
_cod_original_cell_volume 269.7307
_cod_original_formula_sum 'Fe2 O12 Pb1 Se4'
_cod_database_code 1536240

loop_
_symmetry_equiv_pos_as_xyz
x,y,z
-x,-y,-z

loop_
_atom_site_label
_atom_site_type_symbol
_atom_site_fract_x
_atom_site_fract_y
_atom_site_fract_z
_atom_site_occupancy
_atom_site_U_iso_or_equiv
O4 O-2 0.2212 0.0695 0.2951 1 0.0
O3 O-2 -0.3227 0.4001 0.7904 1 0.0
O6 O-2 0.5731 0.2455 0.1094 1 0.0
Pb1 Pb+2 0.0387 -0.0059 -0.0105 0.5 0.0
O2 O-2 0.1531 0.348 0.9065 1 0.0
O5 O-2 0.7052 0.0111 0.3341 1 0.0
O1 O-2 0.0138 0.2906 0.5642 1 0.0
Fe1 Fe+3 0 0 0.5 1 0.0
Se2 Se+4 0.51726 0.19967 0.32356 1 0.0
Fe2 Fe+3 0.5 0.5 0 1 0.0
Se1 Se+4 -0.00877 0.45083 0.7414 1 0.0
